data_1521660
loop_
_publ_author_name
'Narducci, A.A.'
'Yang, Y.-T.'
'Ibers, J.A.'
'Sipes, A.B.'
'Digman, M.A.'

_publ_section_title
;
 An investigation of the rare-earth telluride system Ba Ln2 Te4 (Ln = Sm -
 Tm, Y): syntheses, crystal structures and magnetic properties
;
_journal_name_full 'Journal of Alloys Compd.'
_journal_page_first 432
_journal_page_last 439
_journal_volume 303
_journal_year 2000
_chemical_formula_sum 'Ba Er2 Te4'
_space_group_IT_number 62
_symmetry_space_group_name_Hall '-P 2ac 2n'
_symmetry_space_group_name_H-M 'P n m a'
_cell_angle_alpha 90
_cell_angle_beta 90
_cell_angle_gamma 90
_cell_formula_units_Z 4
_cell_length_a 13.5992
_cell_length_b 4.4177
_cell_length_c 16.0487
_cell_volume 964.161
_citation_journal_id_ASTM JALCEU
_cod_data_source_file Narducci_JALCEU_2000_1339.cif
_cod_data_source_block Ba1Er2Te4
_cod_original_cell_volume 964.1607
_cod_original_formula_sum 'Ba1 Er2 Te4'
_cod_database_code 1521660

loop_
_symmetry_equiv_pos_as_xyz
x,y,z
-x+1/2,-y,z+1/2
x+1/2,-y+1/2,-z+1/2
-x,y+1/2,-z
-x,-y,-z
x-1/2,y,-z-1/2
-x-1/2,y-1/2,z-1/2
x,-y-1/2,z

loop_
_atom_site_label
_atom_site_type_symbol
_atom_site_fract_x
_atom_site_fract_y
_atom_site_fract_z
_atom_site_occupancy
_atom_site_U_iso_or_equiv
Te4 Te-2 0.47271 0.25 0.78413 1 0.0
Te1 Te-2 0.09097 0.25 0.07626 1 0.0
Er1 Er+3 0.0812 0.25 0.4036 1 0.0
Te3 Te-2 0.37272 0.25 0.02881 1 0.0
Er2 Er+3 0.55892 0.25 0.60941 1 0.0
Ba1 Ba+2 0.23863 0.25 0.66963 1 0.0
Te2 Te-2 0.29529 0.25 0.34039 1 0.0
